data_4067869
loop_
_publ_author_name
'Buchner, Magnus R.'
'Bechlars, Bettina'
'Wahl, Bernhard'
'Ruhland, Klaus'

_publ_section_title
;
 Influence of Electronically and Sterically Tunable Cinnamate Ligands on
 the Spectroscopic, Kinetic, and Thermodynamic Properties of
 Bis(triphenylphosphine)palladium(0) Olefin Complexes
;
_journal_issue 2
_journal_name_full Organometallics
_journal_page_first 588
_journal_paper_doi 10.1021/om200849n
_journal_volume 31
_journal_year 2012
_chemical_formula_moiety 'C51 H40 N2 O6 P2 Pd; C7 H8'
_chemical_formula_sum 'C58 H48 N2 O6 P2 Pd'
_chemical_formula_weight 1037.32
_chemical_name_systematic
;
 ?
;
_space_group_IT_number 2
_symmetry_cell_setting triclinic
_symmetry_Int_Tables_number 2
_symmetry_space_group_name_Hall '-P 1'
_symmetry_space_group_name_H-M 'P -1'
_atom_sites_solution_hydrogens geom
_atom_sites_solution_primary direct
_atom_sites_solution_secondary difmap
_audit_creation_date 14-April-11
_audit_creation_method SHELXL-97
_audit_update_record
;
   05-Sep-11 Updated by the Author B.B.
             Text writing by B.B.
             Checkcif    OK
;
_cell_angle_alpha 84.013(2)
_cell_angle_beta 81.214(2)
_cell_angle_gamma 74.7620(10)
_cell_formula_units_Z 2
_cell_length_a 9.6523(4)
_cell_length_b 14.5248(7)
_cell_length_c 18.5210(9)
_cell_measurement_reflns_used 9896
_cell_measurement_temperature 123(2)
_cell_measurement_theta_max 25.37
_cell_measurement_theta_min 2.23
_cell_volume 2470.3(2)
_computing_cell_refinement 'SAINT (Bruker, 2008b)'
_computing_data_collection 'APEX II Control Software (Bruker, 2008a)'
_computing_data_reduction 'SAINT (Bruker, 2008b)'
_computing_molecular_graphics 'PLATON (Spek, 2008)'
_computing_publication_material 'PLATON (Spek, 2008)'
_computing_structure_refinement 'SHELXL97 (Sheldrick, 1998)'
_computing_structure_solution 'SIR92 (Altomare, 1992)'
_diffrn_ambient_temperature 123(2)
_diffrn_detector ' CCD plate '
_diffrn_detector_area_resol_mean 16
_diffrn_measured_fraction_theta_full 0.958
_diffrn_measured_fraction_theta_max 0.958
_diffrn_measurement_device ' \k-geometry diffractometer '
_diffrn_measurement_device_type ' Bruker APEX-II CCD '
_diffrn_measurement_method ' phi- and omega-rotation '
_diffrn_radiation_monochromator graphite
_diffrn_radiation_source 'rotating anode FR591'
_diffrn_radiation_type MoK\a
_diffrn_radiation_wavelength 0.71073
_diffrn_reflns_av_R_equivalents 0.1367
_diffrn_reflns_av_sigmaI/netI 0.0526
_diffrn_reflns_limit_h_max 10
_diffrn_reflns_limit_h_min -9
_diffrn_reflns_limit_k_max 17
_diffrn_reflns_limit_k_min -17
_diffrn_reflns_limit_l_max 22
_diffrn_reflns_limit_l_min -22
_diffrn_reflns_number 68259
_diffrn_reflns_theta_full 25.39
_diffrn_reflns_theta_max 25.39
_diffrn_reflns_theta_min 1.11
_diffrn_standards_decay_% 0
_exptl_absorpt_coefficient_mu 0.495
_exptl_absorpt_correction_T_max 0.9853
_exptl_absorpt_correction_T_min 0.8863
_exptl_absorpt_correction_type multi-scan
_exptl_absorpt_process_details 'SADABS Bruker 2008b'
_exptl_crystal_colour orange
_exptl_crystal_density_diffrn 1.395
_exptl_crystal_density_meas ?
_exptl_crystal_density_method 'not measured'
_exptl_crystal_description fragment
_exptl_crystal_F_000 1068
_exptl_crystal_size_max 0.25
_exptl_crystal_size_mid 0.08
_exptl_crystal_size_min 0.03
_refine_diff_density_max 0.985
_refine_diff_density_min -1.134
_refine_diff_density_rms 0.086
_refine_ls_extinction_method none
_refine_ls_goodness_of_fit_ref 1.047
_refine_ls_hydrogen_treatment mixed
_refine_ls_matrix_type full
_refine_ls_number_parameters 802
_refine_ls_number_reflns 8725
_refine_ls_number_restraints 0
_refine_ls_restrained_S_all 1.047
_refine_ls_R_factor_all 0.0446
_refine_ls_R_factor_gt 0.0367
_refine_ls_shift/su_max 0.001
_refine_ls_shift/su_mean 0.000
_refine_ls_structure_factor_coef Fsqd
_refine_ls_weighting_details 'calc w=1/[\s^2^(Fo^2^)+(0.0000P)^2^+7.6843P] where P=(Fo^2^+2Fc^2^)/3'
_refine_ls_weighting_scheme calc
_refine_ls_wR_factor_gt 0.0955
_refine_ls_wR_factor_ref 0.1018
_reflns_number_gt 7734
_reflns_number_total 8725
_reflns_threshold_expression >2\s(I)
_cod_data_source_file om200849n_si_001.cif
_cod_data_source_block PdPhNO2-PhNO2
_cod_depositor_comments
;
The following automatic conversions were performed:

'_symmetry_cell_setting' value 'Triclinic' changed to 'triclinic'
according to /home/saulius/struct/CIF-dictionaries/cif_core.dic
dictionary named 'cif_core.dic' version 2.4.1 from 2010-06-29.

Automatic conversion script
Id: cif_fix_values 1715 2011-07-08 13:25:40Z adriana 

The following automatic conversions were performed:

'_exptl_crystal_density_meas' value 'none' was changed to '?' - the
value is perceived as not measured.

Automatic conversion script
Id: cif_fix_values 3008 2015-01-20 13:52:24Z robertas 
;
_cod_original_sg_symbol_Hall P-1
_cod_original_sg_symbol_H-M P-1
_cod_database_code 4067869

loop_
_symmetry_equiv_pos_as_xyz
'x, y, z'
'-x, -y, -z'

loop_
_atom_site_label
_atom_site_type_symbol
_atom_site_fract_x
_atom_site_fract_y
_atom_site_fract_z
_atom_site_U_iso_or_equiv
_atom_site_adp_type
_atom_site_occupancy
_atom_site_symmetry_multiplicity
_atom_site_calc_flag
_atom_site_refinement_flags
Pd1 Pd 0.96873(3) 0.292312(16) 0.733546(12) 0.01398(8) Uani 1 1 d .
P1 P 0.87768(9) 0.16393(6) 0.71389(4) 0.01547(18) Uani 1 1 d .
P2 P 1.07346(9) 0.25208(6) 0.84149(4) 0.01476(18) Uani 1 1 d .
N1 N 0.6580(3) 0.7036(2) 0.90800(16) 0.0243(7) Uani 1 1 d .
N2 N 1.3012(4) 0.1411(2) 0.29700(16) 0.0287(7) Uani 1 1 d .
O1 O 0.7216(3) 0.74737(17) 0.93914(13) 0.0296(6) Uani 1 1 d .
O2 O 0.5252(3) 0.7167(2) 0.91668(17) 0.0418(7) Uani 1 1 d .
O3 O 1.1828(3) 0.35337(19) 0.58007(14) 0.0304(6) Uani 1 1 d .
O4 O 0.9828(3) 0.35568(17) 0.52794(12) 0.0253(5) Uani 1 1 d .
O5 O 1.2804(4) 0.1739(2) 0.23488(14) 0.0455(8) Uani 1 1 d .
O6 O 1.3903(3) 0.0669(2) 0.31111(16) 0.0436(7) Uani 1 1 d .
C1 C 0.7279(4) 0.1886(2) 0.65878(17) 0.0175(7) Uani 1 1 d .
C2 C 0.6101(4) 0.1480(3) 0.6763(2) 0.0242(8) Uani 1 1 d .
C3 C 0.5034(4) 0.1669(3) 0.6301(2) 0.0322(9) Uani 1 1 d .
C4 C 0.5127(4) 0.2258(3) 0.5673(2) 0.0285(9) Uani 1 1 d .
C5 C 0.6286(4) 0.2662(3) 0.5492(2) 0.0283(8) Uani 1 1 d .
C6 C 0.7350(4) 0.2483(3) 0.5953(2) 0.0261(8) Uani 1 1 d .
C7 C 1.0122(4) 0.0687(2) 0.66584(17) 0.0185(7) Uani 1 1 d .
C8 C 1.1559(4) 0.0512(3) 0.6782(2) 0.0264(8) Uani 1 1 d .
C9 C 1.2626(5) -0.0194(3) 0.6421(2) 0.0351(9) Uani 1 1 d .
C10 C 1.2278(4) -0.0722(3) 0.5927(2) 0.0339(9) Uani 1 1 d .
C11 C 1.0864(4) -0.0557(3) 0.5804(2) 0.0320(9) Uani 1 1 d .
C12 C 0.9783(4) 0.0143(3) 0.6164(2) 0.0267(8) Uani 1 1 d .
C13 C 0.8059(4) 0.1037(2) 0.79712(17) 0.0189(7) Uani 1 1 d .
C14 C 0.7154(4) 0.1616(3) 0.85060(19) 0.0240(8) Uani 1 1 d .
C15 C 0.6584(4) 0.1211(3) 0.9157(2) 0.0321(9) Uani 1 1 d .
C16 C 0.6923(5) 0.0221(3) 0.9286(2) 0.0346(9) Uani 1 1 d .
C17 C 0.7798(4) -0.0356(3) 0.8759(2) 0.0310(9) Uani 1 1 d .
C18 C 0.8363(4) 0.0048(3) 0.81043(19) 0.0238(8) Uani 1 1 d .
C19 C 1.1650(4) 0.1267(2) 0.86303(16) 0.0160(7) Uani 1 1 d .
C20 C 1.0816(4) 0.0646(2) 0.89559(18) 0.0202(7) Uani 1 1 d .
C21 C 1.1452(4) -0.0325(3) 0.9070(2) 0.0263(8) Uani 1 1 d .
C22 C 1.2910(4) -0.0684(3) 0.8852(2) 0.0298(9) Uani 1 1 d .
C23 C 1.3759(4) -0.0079(3) 0.8531(2) 0.0270(8) Uani 1 1 d .
C24 C 1.3126(4) 0.0900(3) 0.84224(19) 0.0228(7) Uani 1 1 d .
C25 C 1.2186(3) 0.3134(2) 0.84222(17) 0.0167(7) Uani 1 1 d .
C26 C 1.3143(4) 0.3174(2) 0.7782(2) 0.0217(7) Uani 1 1 d .
C27 C 1.4262(4) 0.3614(3) 0.7750(2) 0.0278(8) Uani 1 1 d .
C28 C 1.4425(4) 0.4032(3) 0.8365(2) 0.0330(9) Uani 1 1 d .
C29 C 1.3467(5) 0.4001(3) 0.8999(2) 0.0340(9) Uani 1 1 d .
C30 C 1.2344(4) 0.3555(2) 0.9029(2) 0.0239(8) Uani 1 1 d .
C31 C 0.9512(4) 0.2857(2) 0.92535(17) 0.0183(7) Uani 1 1 d .
C32 C 0.9855(4) 0.2474(2) 0.99470(18) 0.0201(7) Uani 1 1 d .
C33 C 0.8911(4) 0.2769(3) 1.05679(19) 0.0251(8) Uani 1 1 d .
C34 C 0.7617(4) 0.3450(3) 1.0506(2) 0.0292(8) Uani 1 1 d .
C35 C 0.7265(4) 0.3835(3) 0.9822(2) 0.0300(8) Uani 1 1 d .
C36 C 0.8213(4) 0.3538(2) 0.9197(2) 0.0221(7) Uani 1 1 d .
C37 C 0.9972(4) 0.4327(2) 0.70740(18) 0.0179(7) Uani 1 1 d .
C38 C 0.9472(4) 0.4051(2) 0.64731(18) 0.0183(7) Uani 1 1 d .
C39 C 0.9072(4) 0.5002(2) 0.75980(17) 0.0187(7) Uani 1 1 d .
C40 C 0.9730(4) 0.5360(2) 0.80981(18) 0.0190(7) Uani 1 1 d .
C41 C 0.8915(4) 0.6013(2) 0.85866(19) 0.0209(7) Uani 1 1 d .
C42 C 0.7437(4) 0.6314(2) 0.85839(18) 0.0201(7) Uani 1 1 d .
C43 C 0.6735(4) 0.5971(2) 0.81062(19) 0.0215(7) Uani 1 1 d .
C44 C 0.7558(4) 0.5317(2) 0.76169(18) 0.0206(7) Uani 1 1 d .
C45 C 1.0525(4) 0.3693(2) 0.58571(18) 0.0210(7) Uani 1 1 d .
C46 C 1.0644(4) 0.3002(2) 0.47247(18) 0.0219(7) Uani 1 1 d .
C47 C 1.1577(4) 0.2111(3) 0.48723(19) 0.0252(8) Uani 1 1 d .
C48 C 1.2342(4) 0.1583(3) 0.4297(2) 0.0257(8) Uani 1 1 d .
C49 C 1.2142(4) 0.1946(2) 0.35893(18) 0.0231(7) Uani 1 1 d .
C50 C 1.1176(4) 0.2811(3) 0.34357(19) 0.0252(8) Uani 1 1 d .
C51 C 1.0423(4) 0.3342(3) 0.40171(19) 0.0250(8) Uani 1 1 d .
H1 H 0.602(4) 0.109(2) 0.7194(19) 0.015(9) Uiso 1 1 d .
H2 H 0.427(5) 0.138(3) 0.643(2) 0.041(12) Uiso 1 1 d .
H3 H 0.445(4) 0.237(2) 0.540(2) 0.018(9) Uiso 1 1 d .
H4 H 0.638(4) 0.307(3) 0.503(2) 0.031(10) Uiso 1 1 d .
H5 H 0.811(5) 0.275(3) 0.581(2) 0.032(11) Uiso 1 1 d .
H6 H 1.183(4) 0.087(3) 0.714(2) 0.025(10) Uiso 1 1 d .
H7 H 1.353(5) -0.030(3) 0.653(2) 0.043(13) Uiso 1 1 d .
H8 H 1.304(5) -0.122(3) 0.566(2) 0.040(12) Uiso 1 1 d .
H9 H 1.062(5) -0.090(3) 0.545(2) 0.041(12) Uiso 1 1 d .
H10 H 0.886(5) 0.022(3) 0.608(2) 0.030(11) Uiso 1 1 d .
H11 H 0.691(5) 0.229(3) 0.842(2) 0.037(11) Uiso 1 1 d .
H12 H 0.599(5) 0.161(3) 0.952(2) 0.046(13) Uiso 1 1 d .
H13 H 0.654(5) -0.006(3) 0.974(2) 0.042(12) Uiso 1 1 d .
H14 H 0.800(4) -0.103(3) 0.885(2) 0.032(11) Uiso 1 1 d .
H15 H 0.900(4) -0.035(3) 0.777(2) 0.032(11) Uiso 1 1 d .
H16 H 0.981(4) 0.086(2) 0.9109(18) 0.017(9) Uiso 1 1 d .
H17 H 1.088(4) -0.073(3) 0.932(2) 0.031(11) Uiso 1 1 d .
H18 H 1.334(5) -0.133(3) 0.894(2) 0.039(12) Uiso 1 1 d .
H19 H 1.476(4) -0.030(3) 0.838(2) 0.026(10) Uiso 1 1 d .
H20 H 1.369(4) 0.131(3) 0.820(2) 0.026(10) Uiso 1 1 d .
H21 H 1.306(4) 0.295(2) 0.7389(19) 0.011(8) Uiso 1 1 d .
H22 H 1.491(4) 0.365(3) 0.730(2) 0.032(11) Uiso 1 1 d .
H23 H 1.516(5) 0.436(3) 0.834(2) 0.038(11) Uiso 1 1 d .
H24 H 1.355(5) 0.426(3) 0.942(3) 0.046(13) Uiso 1 1 d .
H25 H 1.171(4) 0.350(3) 0.948(2) 0.028(10) Uiso 1 1 d .
H26 H 1.072(4) 0.201(3) 0.9996(19) 0.020(9) Uiso 1 1 d .
H27 H 0.914(4) 0.250(3) 1.102(2) 0.026(10) Uiso 1 1 d .
H28 H 0.697(4) 0.362(3) 1.092(2) 0.030(10) Uiso 1 1 d .
H29 H 0.635(5) 0.433(3) 0.978(2) 0.039(12) Uiso 1 1 d .
H30 H 0.799(4) 0.379(2) 0.876(2) 0.016(9) Uiso 1 1 d .
H31 H 1.098(4) 0.427(2) 0.7021(18) 0.015(9) Uiso 1 1 d .
H32 H 0.857(4) 0.423(2) 0.6380(17) 0.011(8) Uiso 1 1 d .
H33 H 1.073(4) 0.514(3) 0.8087(19) 0.020(9) Uiso 1 1 d .
H34 H 0.934(4) 0.625(3) 0.890(2) 0.028(10) Uiso 1 1 d .
H35 H 0.573(5) 0.620(3) 0.811(2) 0.030(11) Uiso 1 1 d .
H36 H 0.706(4) 0.511(3) 0.7270(19) 0.020(9) Uiso 1 1 d .
H37 H 1.167(4) 0.187(3) 0.535(2) 0.024(10) Uiso 1 1 d .
H38 H 1.300(4) 0.097(3) 0.438(2) 0.028(10) Uiso 1 1 d .
H39 H 1.109(4) 0.305(3) 0.295(2) 0.024(10) Uiso 1 1 d .
H40 H 0.979(5) 0.391(3) 0.393(2) 0.032(11) Uiso 1 1 d .
C52 C 0.7557(6) 0.2748(4) 0.2649(3) 0.0558(13) Uani 1 1 d .
H52A H 0.8267 0.2283 0.2916 0.084 Uiso 1 1 calc R
H52B H 0.8056 0.3143 0.2296 0.084 Uiso 1 1 calc R
H52C H 0.7053 0.2408 0.2389 0.084 Uiso 1 1 calc R
C53 C 0.6473(5) 0.3377(3) 0.3182(2) 0.0350(9) Uani 1 1 d .
C54 C 0.6740(5) 0.4218(3) 0.3368(2) 0.0404(10) Uani 1 1 d .
C55 C 0.5768(6) 0.4806(3) 0.3858(2) 0.0434(11) Uani 1 1 d .
C56 C 0.4504(5) 0.4567(3) 0.4167(2) 0.0440(11) Uani 1 1 d .
C57 C 0.4231(5) 0.3734(4) 0.3991(2) 0.0418(11) Uani 1 1 d .
C58 C 0.5212(5) 0.3150(3) 0.3505(2) 0.0373(10) Uani 1 1 d .
H44 H 0.760(6) 0.438(3) 0.313(3) 0.055(14) Uiso 1 1 d .
H45 H 0.604(5) 0.536(4) 0.397(3) 0.055(14) Uiso 1 1 d .
H46 H 0.383(5) 0.497(4) 0.449(3) 0.052(14) Uiso 1 1 d .
H47 H 0.341(5) 0.355(3) 0.421(2) 0.045(13) Uiso 1 1 d .
H48 H 0.496(5) 0.262(3) 0.339(2) 0.034(11) Uiso 1 1 d .

loop_
_atom_site_aniso_label
_atom_site_aniso_U_11
_atom_site_aniso_U_22
_atom_site_aniso_U_33
_atom_site_aniso_U_23
_atom_site_aniso_U_13
_atom_site_aniso_U_12
Pd1 0.01355(15) 0.01380(13) 0.01604(13) -0.00422(9) -0.00462(9) -0.00320(9)
P1 0.0153(4) 0.0150(4) 0.0179(4) -0.0039(3) -0.0053(3) -0.0040(3)
P2 0.0146(4) 0.0138(4) 0.0166(4) -0.0039(3) -0.0027(3) -0.0033(3)
N1 0.0256(19) 0.0166(15) 0.0275(16) -0.0013(12) -0.0027(13) -0.0004(12)
N2 0.036(2) 0.0286(17) 0.0279(17) -0.0089(13) -0.0029(14) -0.0173(15)
O1 0.0357(16) 0.0247(13) 0.0298(14) -0.0092(11) -0.0071(11) -0.0054(11)
O2 0.0230(17) 0.0404(17) 0.0599(19) -0.0229(14) 0.0003(13) -0.0001(12)
O3 0.0182(15) 0.0445(16) 0.0319(14) -0.0124(12) -0.0032(11) -0.0103(11)
O4 0.0236(14) 0.0319(14) 0.0204(12) -0.0053(10) -0.0019(10) -0.0061(11)
O5 0.080(2) 0.0323(16) 0.0229(15) -0.0076(12) -0.0013(14) -0.0128(15)
O6 0.0403(18) 0.0405(18) 0.0445(17) -0.0146(13) -0.0076(14) 0.0053(14)
C1 0.0152(17) 0.0182(16) 0.0212(16) -0.0094(13) -0.0073(13) -0.0018(13)
C2 0.020(2) 0.032(2) 0.0235(19) -0.0051(15) -0.0036(14) -0.0104(15)
C3 0.020(2) 0.045(2) 0.037(2) -0.0117(18) -0.0040(17) -0.0135(18)
C4 0.018(2) 0.038(2) 0.033(2) -0.0135(16) -0.0171(16) 0.0000(16)
C5 0.031(2) 0.029(2) 0.029(2) -0.0026(16) -0.0182(16) -0.0063(16)
C6 0.026(2) 0.0245(19) 0.030(2) -0.0004(15) -0.0066(16) -0.0091(16)
C7 0.0209(19) 0.0169(16) 0.0175(16) -0.0023(12) -0.0019(13) -0.0045(13)
C8 0.018(2) 0.029(2) 0.033(2) -0.0126(16) -0.0077(15) -0.0021(15)
C9 0.019(2) 0.037(2) 0.049(2) -0.0152(18) -0.0109(18) 0.0029(17)
C10 0.029(2) 0.031(2) 0.037(2) -0.0145(17) -0.0010(17) 0.0036(17)
C11 0.035(2) 0.031(2) 0.032(2) -0.0168(16) -0.0073(17) -0.0027(17)
C12 0.023(2) 0.028(2) 0.031(2) -0.0114(15) -0.0069(16) -0.0034(16)
C13 0.0178(18) 0.0229(17) 0.0204(16) -0.0019(13) -0.0080(13) -0.0099(14)
C14 0.0176(19) 0.032(2) 0.0251(18) -0.0067(15) -0.0063(14) -0.0067(15)
C15 0.023(2) 0.051(3) 0.0249(19) -0.0066(18) -0.0017(16) -0.0132(18)
C16 0.035(2) 0.055(3) 0.024(2) 0.0048(18) -0.0084(17) -0.030(2)
C17 0.039(2) 0.032(2) 0.031(2) 0.0050(16) -0.0140(17) -0.0222(18)
C18 0.028(2) 0.0244(19) 0.0254(18) -0.0023(15) -0.0103(15) -0.0129(15)
C19 0.0184(18) 0.0149(15) 0.0160(15) -0.0052(12) -0.0074(13) -0.0021(13)
C20 0.018(2) 0.0197(17) 0.0246(17) -0.0052(13) -0.0065(14) -0.0043(14)
C21 0.033(2) 0.0188(18) 0.0301(19) -0.0010(14) -0.0116(16) -0.0070(16)
C22 0.037(2) 0.0165(18) 0.036(2) -0.0067(15) -0.0139(17) 0.0018(16)
C23 0.021(2) 0.0267(19) 0.0301(19) -0.0091(15) -0.0088(16) 0.0063(15)
C24 0.023(2) 0.0220(18) 0.0230(18) -0.0050(14) -0.0044(14) -0.0034(15)
C25 0.0146(17) 0.0165(16) 0.0234(17) -0.0003(12) -0.0141(13) -0.0052(13)
C26 0.0186(19) 0.0211(18) 0.0259(19) -0.0026(14) -0.0059(14) -0.0037(14)
C27 0.0149(19) 0.0263(19) 0.041(2) 0.0059(16) -0.0040(16) -0.0060(15)
C28 0.026(2) 0.026(2) 0.054(3) 0.0060(17) -0.0150(19) -0.0168(17)
C29 0.041(3) 0.030(2) 0.038(2) -0.0014(17) -0.0156(19) -0.0165(18)
C30 0.025(2) 0.0242(18) 0.0272(19) 0.0003(14) -0.0105(16) -0.0108(15)
C31 0.0214(19) 0.0141(16) 0.0202(16) -0.0054(12) 0.0020(13) -0.0066(13)
C32 0.022(2) 0.0171(17) 0.0228(17) -0.0052(13) -0.0038(14) -0.0061(15)
C33 0.033(2) 0.0262(19) 0.0201(18) -0.0058(14) -0.0011(15) -0.0148(16)
C34 0.028(2) 0.036(2) 0.026(2) -0.0155(16) 0.0079(16) -0.0143(17)
C35 0.022(2) 0.030(2) 0.036(2) -0.0125(16) 0.0024(16) -0.0032(16)
C36 0.0198(19) 0.0218(18) 0.0270(19) -0.0052(14) -0.0059(15) -0.0064(14)
C37 0.0135(19) 0.0139(16) 0.0261(18) 0.0008(13) -0.0025(13) -0.0040(13)
C38 0.0151(19) 0.0208(17) 0.0212(17) -0.0005(13) -0.0056(14) -0.0066(14)
C39 0.0215(19) 0.0128(15) 0.0217(17) 0.0017(12) -0.0032(14) -0.0051(13)
C40 0.0159(19) 0.0144(16) 0.0283(18) -0.0002(13) -0.0075(14) -0.0045(13)
C41 0.024(2) 0.0165(16) 0.0246(18) -0.0022(13) -0.0082(15) -0.0063(14)
C42 0.0224(19) 0.0130(16) 0.0239(17) -0.0018(13) -0.0034(14) -0.0019(13)
C43 0.016(2) 0.0185(17) 0.0295(19) 0.0001(14) -0.0045(14) -0.0029(14)
C44 0.0211(19) 0.0183(17) 0.0248(18) -0.0014(13) -0.0060(14) -0.0075(14)
C45 0.021(2) 0.0238(18) 0.0202(17) -0.0003(13) -0.0049(14) -0.0088(14)
C46 0.0187(19) 0.0278(19) 0.0221(17) -0.0047(14) -0.0020(14) -0.0100(14)
C47 0.027(2) 0.029(2) 0.0213(18) 0.0028(15) -0.0069(15) -0.0104(16)
C48 0.026(2) 0.0235(19) 0.0294(19) -0.0018(15) -0.0059(15) -0.0071(16)
C49 0.028(2) 0.0225(18) 0.0234(18) -0.0046(14) -0.0030(15) -0.0133(15)
C50 0.035(2) 0.0270(19) 0.0179(18) 0.0001(14) -0.0081(15) -0.0136(16)
C51 0.027(2) 0.0238(19) 0.0263(19) 0.0005(14) -0.0093(15) -0.0077(16)
C52 0.063(3) 0.060(3) 0.040(3) -0.005(2) 0.004(2) -0.014(3)
C53 0.040(3) 0.043(2) 0.0256(19) 0.0055(16) -0.0108(17) -0.0152(19)
C54 0.044(3) 0.047(3) 0.037(2) 0.0113(19) -0.011(2) -0.024(2)
C55 0.057(3) 0.039(3) 0.040(2) 0.0033(19) -0.020(2) -0.017(2)
C56 0.043(3) 0.049(3) 0.034(2) 0.001(2) -0.017(2) 0.005(2)
C57 0.029(2) 0.061(3) 0.036(2) 0.010(2) -0.0110(19) -0.015(2)
C58 0.039(3) 0.045(3) 0.037(2) 0.0063(19) -0.0176(19) -0.023(2)

loop_
_atom_type_symbol
_atom_type_description
_atom_type_scat_dispersion_real
_atom_type_scat_dispersion_imag
_atom_type_scat_source
C C 0.0033 0.0016 'International Tables Vol C Tables 4.2.6.8 and 6.1.1.4'
H H 0.0000 0.0000 'International Tables Vol C Tables 4.2.6.8 and 6.1.1.4'
N N 0.0061 0.0033 'International Tables Vol C Tables 4.2.6.8 and 6.1.1.4'
O O 0.0106 0.0060 'International Tables Vol C Tables 4.2.6.8 and 6.1.1.4'
P P 0.1023 0.0942 'International Tables Vol C Tables 4.2.6.8 and 6.1.1.4'
Pd Pd -0.9988 1.0072 'International Tables Vol C Tables 4.2.6.8 and 6.1.1.4'

loop_
_geom_angle_atom_site_label_1
_geom_angle_atom_site_label_2
_geom_angle_atom_site_label_3
_geom_angle
C37 Pd1 C38 38.47(12)
C37 Pd1 P2 100.69(9)
C38 Pd1 P2 138.52(9)
C37 Pd1 P1 152.33(9)
C38 Pd1 P1 114.48(9)
P2 Pd1 P1 106.83(3)
C13 P1 C7 104.73(15)
C13 P1 C1 102.05(15)
C7 P1 C1 102.18(14)
C13 P1 Pd1 114.68(10)
C7 P1 Pd1 113.64(11)
C1 P1 Pd1 117.81(11)
C31 P2 C19 103.29(15)
C31 P2 C25 104.04(15)
C19 P2 C25 102.28(15)
C31 P2 Pd1 115.38(11)
C19 P2 Pd1 118.86(10)
C25 P2 Pd1 111.22(10)
O1 N1 O2 123.4(3)
O1 N1 C42 118.5(3)
O2 N1 C42 118.0(3)
O6 N2 O5 124.2(3)
O6 N2 C49 117.7(3)
O5 N2 C49 118.1(3)
C46 O4 C45 118.2(3)
C6 C1 C2 118.7(3)
C6 C1 P1 118.1(3)
C2 C1 P1 123.2(3)
C3 C2 C1 119.9(3)
C3 C2 H1 120(2)
C1 C2 H1 120(2)
C4 C3 C2 120.5(4)
C4 C3 H2 121(3)
C2 C3 H2 118(3)
C3 C4 C5 120.2(3)
C3 C4 H3 118(2)
C5 C4 H3 122(2)
C4 C5 C6 119.6(4)
C4 C5 H4 121(2)
C6 C5 H4 120(2)
C5 C6 C1 121.0(4)
C5 C6 H5 117(3)
C1 C6 H5 122(3)
C8 C7 C12 118.6(3)
C8 C7 P1 118.2(2)
C12 C7 P1 123.2(3)
C9 C8 C7 120.4(3)
C9 C8 H6 119(2)
C7 C8 H6 121(2)
C10 C9 C8 120.5(4)
C10 C9 H7 122(3)
C8 C9 H7 118(3)
C11 C10 C9 119.5(4)
C11 C10 H8 120(2)
C9 C10 H8 121(2)
C10 C11 C12 120.7(4)
C10 C11 H9 120(3)
C12 C11 H9 120(3)
C11 C12 C7 120.4(4)
C11 C12 H10 118(3)
C7 C12 H10 122(3)
C18 C13 C14 118.7(3)
C18 C13 P1 123.9(3)
C14 C13 P1 117.4(3)
C15 C14 C13 120.7(4)
C15 C14 H11 120(3)
C13 C14 H11 120(3)
C14 C15 C16 119.8(4)
C14 C15 H12 120(3)
C16 C15 H12 120(3)
C17 C16 C15 120.0(4)
C17 C16 H13 120(3)
C15 C16 H13 120(3)
C16 C17 C18 120.3(4)
C16 C17 H14 119(2)
C18 C17 H14 121(2)
C17 C18 C13 120.4(4)
C17 C18 H15 120(2)
C13 C18 H15 120(2)
C24 C19 C20 119.0(3)
C24 C19 P2 122.1(3)
C20 C19 P2 118.7(3)
C21 C20 C19 120.4(3)
C21 C20 H16 117(2)
C19 C20 H16 122(2)
C22 C21 C20 120.2(4)
C22 C21 H17 121(2)
C20 C21 H17 119(2)
C21 C22 C23 120.3(3)
C21 C22 H18 120(3)
C23 C22 H18 120(3)
C22 C23 C24 119.6(4)
C22 C23 H19 123(2)
C24 C23 H19 118(2)
C19 C24 C23 120.4(3)
C19 C24 H20 120(2)
C23 C24 H20 120(2)
C30 C25 C26 119.4(3)
C30 C25 P2 122.7(3)
C26 C25 P2 117.9(2)
C27 C26 C25 120.9(3)
C27 C26 H21 116(2)
C25 C26 H21 123(2)
C26 C27 C28 119.5(4)
C26 C27 H22 121(2)
C28 C27 H22 120(2)
C29 C28 C27 119.5(4)
C29 C28 H23 120(3)
C27 C28 H23 120(3)
C28 C29 C30 120.8(4)
C28 C29 H24 122(3)
C30 C29 H24 117(3)
C25 C30 C29 119.7(4)
C25 C30 H25 120(2)
C29 C30 H25 120(2)
C36 C31 C32 119.1(3)
C36 C31 P2 118.4(3)
C32 C31 P2 122.4(3)
C33 C32 C31 120.3(3)
C33 C32 H26 119(2)
C31 C32 H26 120(2)
C32 C33 C34 120.2(3)
C32 C33 H27 119(2)
C34 C33 H27 120(2)
C35 C34 C33 120.0(3)
C35 C34 H28 120(3)
C33 C34 H28 120(2)
C34 C35 C36 119.9(4)
C34 C35 H29 120(2)
C36 C35 H29 120(2)
C31 C36 C35 120.5(3)
C31 C36 H30 120(2)
C35 C36 H30 120(2)
C38 C37 C39 124.3(3)
C38 C37 Pd1 72.01(19)
C39 C37 Pd1 111.8(2)
C38 C37 H31 115(2)
C39 C37 H31 116(2)
Pd1 C37 H31 106(2)
C37 C38 C45 118.2(3)
C37 C38 Pd1 69.53(18)
C45 C38 Pd1 106.8(2)
C37 C38 H32 125(2)
C45 C38 H32 115(2)
Pd1 C38 H32 109(2)
C44 C39 C40 118.2(3)
C44 C39 C37 122.2(3)
C40 C39 C37 119.6(3)
C41 C40 C39 120.9(3)
C41 C40 H33 121(2)
C39 C40 H33 118(2)
C42 C41 C40 119.3(3)
C42 C41 H34 120(3)
C40 C41 H34 121(3)
C41 C42 C43 121.9(3)
C41 C42 N1 119.3(3)
C43 C42 N1 118.7(3)
C44 C43 C42 118.6(3)
C44 C43 H35 121(2)
C42 C43 H35 120(2)
C43 C44 C39 121.1(3)
C43 C44 H36 118(2)
C39 C44 H36 121(2)
O3 C45 O4 121.3(3)
O3 C45 C38 128.2(3)
O4 C45 C38 110.5(3)
C51 C46 O4 116.8(3)
C51 C46 C47 121.2(3)
O4 C46 C47 121.8(3)
C48 C47 C46 119.2(3)
C48 C47 H37 121(2)
C46 C47 H37 120(2)
C47 C48 C49 118.9(3)
C47 C48 H38 122(2)
C49 C48 H38 120(2)
C48 C49 C50 122.5(3)
C48 C49 N2 119.2(3)
C50 C49 N2 118.2(3)
C49 C50 C51 118.2(3)
C49 C50 H39 121(2)
C51 C50 H39 121(2)
C46 C51 C50 119.9(3)
C46 C51 H40 120(3)
C50 C51 H40 120(3)
C53 C52 H52A 109.5
C53 C52 H52B 109.5
H52A C52 H52B 109.5
C53 C52 H52C 109.5
H52A C52 H52C 109.5
H52B C52 H52C 109.5
C58 C53 C54 117.8(4)
C58 C53 C52 122.1(4)
C54 C53 C52 120.0(4)
C55 C54 C53 121.2(4)
C55 C54 H44 122(3)
C53 C54 H44 117(3)
C56 C55 C54 119.7(4)
C56 C55 H45 124(3)
C54 C55 H45 116(3)
C55 C56 C57 119.6(5)
C55 C56 H46 120(3)
C57 C56 H46 120(3)
C58 C57 C56 120.1(4)
C58 C57 H47 120(3)
C56 C57 H47 120(3)
C53 C58 C57 121.4(4)
C53 C58 H48 122(3)
C57 C58 H48 116(3)

loop_
_geom_bond_atom_site_label_1
_geom_bond_atom_site_label_2
_geom_bond_distance
Pd1 C37 2.125(3)
Pd1 C38 2.157(3)
Pd1 P2 2.3288(8)
Pd1 P1 2.3415(8)
P1 C13 1.825(3)
P1 C7 1.831(3)
P1 C1 1.834(3)
P2 C31 1.827(3)
P2 C19 1.835(3)
P2 C25 1.850(3)
N1 O1 1.226(4)
N1 O2 1.233(4)
N1 C42 1.464(4)
N2 O6 1.221(4)
N2 O5 1.224(4)
N2 C49 1.475(4)
O3 C45 1.208(4)
O4 C46 1.384(4)
O4 C45 1.404(4)
C1 C6 1.391(5)
C1 C2 1.394(5)
C2 C3 1.393(5)
C2 H1 0.93(4)
C3 C4 1.377(6)
C3 H2 0.93(5)
C4 C5 1.378(6)
C4 H3 0.85(4)
C5 C6 1.390(5)
C5 H4 0.99(4)
C6 H5 0.91(4)
C7 C8 1.393(5)
C7 C12 1.395(5)
C8 C9 1.391(5)
C8 H6 0.99(4)
C9 C10 1.385(6)
C9 H7 0.89(5)
C10 C11 1.372(6)
C10 H8 1.00(4)
C11 C12 1.393(5)
C11 H9 0.95(4)
C12 H10 0.91(4)
C13 C18 1.393(5)
C13 C14 1.405(5)
C14 C15 1.386(5)
C14 H11 0.95(4)
C15 C16 1.391(6)
C15 H12 0.94(5)
C16 C17 1.385(6)
C16 H13 0.97(4)
C17 C18 1.389(5)
C17 H14 0.95(4)
C18 H15 0.93(4)
C19 C24 1.392(5)
C19 C20 1.395(5)
C20 C21 1.389(5)
C20 H16 0.94(4)
C21 C22 1.379(6)
C21 H17 0.95(4)
C22 C23 1.385(6)
C22 H18 0.93(4)
C23 C24 1.399(5)
C23 H19 0.94(4)
C24 H20 0.93(4)
C25 C30 1.380(5)
C25 C26 1.394(5)
C26 C27 1.384(5)
C26 H21 0.85(3)
C27 C28 1.392(6)
C27 H22 0.97(4)
C28 C29 1.384(6)
C28 H23 0.95(4)
C29 C30 1.394(5)
C29 H24 0.92(5)
C30 H25 0.96(4)
C31 C36 1.388(5)
C31 C32 1.398(5)
C32 C33 1.384(5)
C32 H26 0.93(4)
C33 C34 1.386(6)
C33 H27 0.93(4)
C34 C35 1.385(6)
C34 H28 0.92(4)
C35 C36 1.392(5)
C35 H29 0.99(4)
C36 H30 0.89(4)
C37 C38 1.411(5)
C37 C39 1.467(5)
C37 H31 0.94(4)
C38 C45 1.448(5)
C38 H32 0.88(4)
C39 C44 1.408(5)
C39 C40 1.409(5)
C40 C41 1.381(5)
C40 H33 0.93(4)
C41 C42 1.378(5)
C41 H34 0.90(4)
C42 C43 1.393(5)
C43 C44 1.385(5)
C43 H35 0.94(4)
C44 H36 0.98(4)
C46 C51 1.379(5)
C46 C47 1.396(5)
C47 C48 1.379(5)
C47 H37 0.93(4)
C48 C49 1.383(5)
C48 H38 0.96(4)
C49 C50 1.386(5)
C50 C51 1.386(5)
C50 H39 0.93(4)
C51 H40 0.91(4)
C52 C53 1.508(6)
C52 H52A 0.9800
C52 H52B 0.9800
C52 H52C 0.9800
C53 C58 1.377(6)
C53 C54 1.399(6)
C54 C55 1.383(7)
C54 H44 0.96(5)
C55 C56 1.380(7)
C55 H45 0.96(5)
C56 C57 1.384(7)
C56 H46 0.94(5)
C57 C58 1.380(7)
C57 H47 0.92(5)
C58 H48 0.91(4)
